data_4306045
loop_
_publ_author_name
'Ga\"el Zucchi'
'Olivier Maury'
'Pierre Thu\'ery'
'Michel Ephritikhine'

_publ_contact_author_address
;
      CEA/Saclay, SCM (CNRS URA 331)
      B\^at. 125
      91191 Gif-sur-Yvette
      France
;
_publ_contact_author_email gael.zucchi@cea.fr
_publ_contact_author_fax '33 (0) 1 69 08 66 40'
_publ_contact_author_name 'G. Zucchi'
_publ_contact_author_phone '33 (0) 1 69 08 64 36'
_publ_section_title
;
Structural Diversity in Neodymium Bipyrimidine Compounds with Near Infrared
Luminescence: from Mono- and Binuclear Complexes to Metal-Organic Frameworks
;
_journal_name_full 'Inorganic Chemistry'
_journal_page_first 10398
_journal_page_last 10406
_journal_paper_doi 10.1021/ic800967x
_journal_volume 47
_journal_year 2008
_chemical_formula_sum 'C32 H18 F9 N4 Nd O6 S3'
_chemical_formula_weight 965.92
_space_group_IT_number 15
_symmetry_cell_setting monoclinic
_symmetry_space_group_name_Hall '-C 2yc'
_symmetry_space_group_name_H-M 'C 1 2/c 1'
_atom_sites_solution_hydrogens geom
_atom_sites_solution_primary direct
_atom_sites_solution_secondary difmap
_audit_creation_method SHELXL-97
_cell_angle_alpha 90.00
_cell_angle_beta 114.619(6)
_cell_angle_gamma 90.00
_cell_formula_units_Z 8
_cell_length_a 22.7458(14)
_cell_length_b 16.6276(10)
_cell_length_c 22.4826(15)
_cell_measurement_reflns_used 72350
_cell_measurement_temperature 100(2)
_cell_measurement_theta_max 25.68
_cell_measurement_theta_min 2.96
_cell_volume 7730.2(9)
_computing_cell_refinement 'HKL2000 (Otwinowski & Minor, 1997)'
_computing_data_collection 'COLLECT (Hooft, 1998)'
_computing_data_reduction 'HKL2000 (Otwinowski & Minor, 1997)'
_computing_molecular_graphics 'SHELXTL (Sheldrick, 1999)'
_computing_publication_material 'SHELXTL (Sheldrick, 1999); PLATON (Spek, 2003)'
_computing_structure_refinement 'SHELXL-97 (Sheldrick, 1997)'
_computing_structure_solution 'SHELXS-97 (Sheldrick, 1997)'
_diffrn_ambient_temperature 100(2)
_diffrn_measured_fraction_theta_full 0.995
_diffrn_measured_fraction_theta_max 0.995
_diffrn_measurement_device_type 'Nonius Kappa-CCD area-detector diffractometer'
_diffrn_measurement_method 'one \f and eight \w scans with 2\% steps'
_diffrn_radiation_monochromator graphite
_diffrn_radiation_source 'fine-focus sealed tube'
_diffrn_radiation_type MoK\a
_diffrn_radiation_wavelength 0.71073
_diffrn_reflns_av_R_equivalents 0.0566
_diffrn_reflns_av_sigmaI/netI 0.0782
_diffrn_reflns_limit_h_max 27
_diffrn_reflns_limit_h_min -27
_diffrn_reflns_limit_k_max 20
_diffrn_reflns_limit_k_min -19
_diffrn_reflns_limit_l_max 27
_diffrn_reflns_limit_l_min -27
_diffrn_reflns_number 72350
_diffrn_reflns_theta_full 25.68
_diffrn_reflns_theta_max 25.68
_diffrn_reflns_theta_min 2.96
_diffrn_standards_decay_% 0
_diffrn_standards_interval_time 0
_diffrn_standards_number 0
_exptl_absorpt_coefficient_mu 1.595
_exptl_absorpt_correction_T_max 0.813
_exptl_absorpt_correction_T_min 0.597
_exptl_absorpt_correction_type multi-scan
_exptl_absorpt_process_details 'SCALEPACK (Otwinowski & Minor, 1997)'
_exptl_crystal_colour 'translucent light purple'
_exptl_crystal_density_diffrn 1.660
_exptl_crystal_density_method 'not measured'
_exptl_crystal_description irregular
_exptl_crystal_F_000 3800
_exptl_crystal_size_max 0.22
_exptl_crystal_size_mid 0.20
_exptl_crystal_size_min 0.13
_refine_diff_density_max 0.904
_refine_diff_density_min -0.978
_refine_diff_density_rms 0.111
_refine_ls_extinction_method none
_refine_ls_goodness_of_fit_ref 1.030
_refine_ls_hydrogen_treatment constr
_refine_ls_matrix_type full
_refine_ls_number_parameters 496
_refine_ls_number_reflns 7298
_refine_ls_number_restraints 49
_refine_ls_restrained_S_all 1.061
_refine_ls_R_factor_all 0.0927
_refine_ls_R_factor_gt 0.0553
_refine_ls_shift/su_max 0.002
_refine_ls_shift/su_mean 0.000
_refine_ls_structure_factor_coef Fsqd
_refine_ls_weighting_details 'calc w=1/[\s^2^(Fo^2^)+(0.0775P)^2^] where P=(Fo^2^+2Fc^2^)/3'
_refine_ls_weighting_scheme calc
_refine_ls_wR_factor_gt 0.1333
_refine_ls_wR_factor_ref 0.1445
_reflns_number_gt 4765
_reflns_number_total 7298
_reflns_threshold_expression >2sigma(I)
_cod_data_source_file ic800967x_si_002_1.cif
_cod_data_source_block 4
_cod_original_sg_symbol_H-M 'C 2/c'
_cod_database_code 4306045

loop_
_symmetry_equiv_pos_as_xyz
'x, y, z'
'-x, y, -z+1/2'
'x+1/2, y+1/2, z'
'-x+1/2, y+1/2, -z+1/2'
'-x, -y, -z'
'x, -y, z-1/2'
'-x+1/2, -y+1/2, -z'
'x+1/2, -y+1/2, z-1/2'

loop_
_atom_site_label
_atom_site_type_symbol
_atom_site_fract_x
_atom_site_fract_y
_atom_site_fract_z
_atom_site_U_iso_or_equiv
_atom_site_adp_type
_atom_site_occupancy
_atom_site_symmetry_multiplicity
_atom_site_calc_flag
_atom_site_refinement_flags
_atom_site_disorder_assembly
_atom_site_disorder_group
Nd Nd 0.386372(15) 0.84250(2) 0.486046(16) 0.04906(15) Uani 1 1 d . . .
S1A S 0.40507(13) 0.53690(14) 0.53239(14) 0.1080(8) Uani 1 1 d . . .
O1A O 0.3890(2) 0.6957(3) 0.4761(2) 0.0709(13) Uani 1 1 d . . .
O2A O 0.3512(2) 0.8082(3) 0.3729(2) 0.0668(13) Uani 1 1 d . . .
F1A F 0.3326(4) 0.6878(4) 0.2371(3) 0.139(2) Uani 1 1 d . . .
F2A F 0.2661(3) 0.7778(4) 0.2432(2) 0.133(2) Uani 1 1 d . . .
F3A F 0.3604(3) 0.8129(3) 0.2560(2) 0.1169(18) Uani 1 1 d U . .
C1A C 0.4235(6) 0.4400(6) 0.5267(8) 0.140(4) Uani 1 1 d . . .
H1A H 0.4331 0.4018 0.5595 0.168 Uiso 1 1 calc R . .
C2A C 0.4223(6) 0.4264(7) 0.4662(8) 0.149(5) Uani 1 1 d . . .
H2A H 0.4284 0.3754 0.4528 0.179 Uiso 1 1 calc R . .
C3A C 0.4107(5) 0.4966(6) 0.4238(6) 0.127(4) Uani 1 1 d . . .
H3A H 0.4106 0.4981 0.3825 0.152 Uiso 1 1 calc R . .
C4A C 0.3999(4) 0.5603(5) 0.4573(5) 0.099(3) Uani 1 1 d D . .
C5A C 0.3846(4) 0.6467(5) 0.4333(4) 0.083(2) Uani 1 1 d D . .
C6A C 0.3672(5) 0.6663(5) 0.3672(5) 0.094(3) Uani 1 1 d . . .
H6A H 0.3660 0.6253 0.3386 0.113 Uiso 1 1 calc R . .
C7A C 0.3523(4) 0.7414(6) 0.3435(4) 0.079(2) Uani 1 1 d . . .
C8A C 0.3278(6) 0.7556(6) 0.2701(5) 0.105(3) Uani 1 1 d . . .
S1B S 0.32388(10) 0.90812(15) 0.67280(9) 0.0868(6) Uani 1 1 d . . .
O1B O 0.34758(19) 0.9134(3) 0.55773(19) 0.0525(10) Uani 1 1 d . . .
O2B O 0.3182(2) 0.9571(3) 0.42968(19) 0.0560(11) Uani 1 1 d . . .
F1B F 0.2854(3) 1.1060(3) 0.3686(2) 0.1085(16) Uani 1 1 d . . .
F2B F 0.2040(3) 1.1096(4) 0.3926(2) 0.1252(19) Uani 1 1 d U . .
F3B F 0.2117(2) 1.0196(3) 0.3292(2) 0.0888(13) Uani 1 1 d . . .
C1B C 0.2888(4) 0.9524(6) 0.7166(4) 0.092(3) Uani 1 1 d . . .
H1B H 0.2930 0.9339 0.7573 0.110 Uiso 1 1 calc R . .
C2B C 0.2535(5) 1.0179(7) 0.6868(5) 0.114(3) Uani 1 1 d . . .
H2B H 0.2307 1.0481 0.7049 0.137 Uiso 1 1 calc R . .
C3B C 0.2544(4) 1.0368(5) 0.6248(4) 0.087(2) Uani 1 1 d . . .
H3B H 0.2344 1.0805 0.5983 0.105 Uiso 1 1 calc R . .
C4B C 0.2910(3) 0.9771(5) 0.6117(3) 0.0658(19) Uani 1 1 d . . .
C5B C 0.3059(3) 0.9664(4) 0.5533(3) 0.0569(17) Uani 1 1 d . . .
C6B C 0.2725(4) 1.0127(4) 0.4972(3) 0.0693(19) Uani 1 1 d . . .
H6B H 0.2424 1.0502 0.4977 0.083 Uiso 1 1 calc R . .
C7B C 0.2825(4) 1.0047(4) 0.4419(3) 0.0609(18) Uani 1 1 d . . .
C8B C 0.2443(4) 1.0604(5) 0.3833(4) 0.079(2) Uani 1 1 d . . .
S1C S 0.5515(2) 0.8059(2) 0.3898(2) 0.1801(18) Uani 1 1 d . . .
O1C O 0.4840(3) 0.8093(3) 0.4708(3) 0.0791(14) Uani 1 1 d . . .
O2C O 0.4730(2) 0.7944(3) 0.5881(2) 0.0623(12) Uani 1 1 d . . .
F1C F 0.6271(3) 0.7654(4) 0.7071(3) 0.148(2) Uani 1 1 d . . .
F2C F 0.5453(3) 0.8043(5) 0.7163(3) 0.129(2) Uani 1 1 d . . .
F3C F 0.5487(4) 0.6871(4) 0.6891(3) 0.166(3) Uani 1 1 d U . .
C1C C 0.6271(6) 0.7988(7) 0.3877(7) 0.139(4) Uani 1 1 d U . .
H1C H 0.6359 0.8062 0.3512 0.167 Uiso 1 1 calc R . .
C2C C 0.6680(9) 0.7816(10) 0.4451(9) 0.184(6) Uani 1 1 d U . .
H2C H 0.7104 0.7702 0.4519 0.221 Uiso 1 1 calc R . .
C3C C 0.6523(5) 0.7796(6) 0.4952(6) 0.122(4) Uani 1 1 d U . .
H3C H 0.6803 0.7703 0.5386 0.146 Uiso 1 1 calc R . .
C4C C 0.5834(4) 0.7943(5) 0.4705(5) 0.092(3) Uani 1 1 d U . .
C5C C 0.5427(5) 0.7963(4) 0.5056(5) 0.081(2) Uani 1 1 d . . .
C6C C 0.5689(4) 0.7870(5) 0.5735(5) 0.088(3) Uani 1 1 d U . .
H6C H 0.6136 0.7831 0.5961 0.106 Uiso 1 1 calc R . .
C7C C 0.5326(4) 0.7835(4) 0.6078(4) 0.070(2) Uani 1 1 d . . .
C8C C 0.5655(5) 0.7647(6) 0.6786(6) 0.109(4) Uani 1 1 d . . .
N1 N 0.4729(2) 0.9600(3) 0.5583(2) 0.0477(12) Uani 1 1 d . . .
N2 N 0.5618(2) 1.0444(3) 0.5716(2) 0.0526(13) Uani 1 1 d . . .
N3 N 0.3338(2) 0.7491(3) 0.5558(2) 0.0540(13) Uani 1 1 d . . .
N4 N 0.2407(2) 0.6954(3) 0.5647(2) 0.0518(13) Uani 1 1 d . . .
C1 C 0.5094(3) 1.0008(4) 0.5360(3) 0.0498(15) Uani 1 1 d . . .
C2 C 0.4902(3) 0.9630(4) 0.6232(3) 0.0576(17) Uani 1 1 d . . .
H2 H 0.4647 0.9367 0.6405 0.069 Uiso 1 1 calc R . .
C3 C 0.5433(3) 1.0033(4) 0.6641(3) 0.067(2) Uani 1 1 d . . .
H3 H 0.5553 1.0038 0.7090 0.080 Uiso 1 1 calc R . .
C4 C 0.5796(3) 1.0441(4) 0.6363(3) 0.0653(19) Uani 1 1 d . . .
H4 H 0.6168 1.0715 0.6634 0.078 Uiso 1 1 calc R . .
C5 C 0.2710(3) 0.7347(4) 0.5330(3) 0.0473(15) Uani 1 1 d . . .
C6 C 0.3691(3) 0.7189(4) 0.6148(3) 0.070(2) Uani 1 1 d . . .
H6 H 0.4136 0.7265 0.6322 0.084 Uiso 1 1 calc R . .
C7 C 0.3445(3) 0.6778(4) 0.6512(3) 0.069(2) Uani 1 1 d . . .
H7 H 0.3710 0.6569 0.6920 0.083 Uiso 1 1 calc R . .
C8 C 0.2787(3) 0.6687(4) 0.6248(3) 0.0605(18) Uani 1 1 d . . .
H8 H 0.2598 0.6432 0.6493 0.073 Uiso 1 1 calc R . .

loop_
_atom_site_aniso_label
_atom_site_aniso_U_11
_atom_site_aniso_U_22
_atom_site_aniso_U_33
_atom_site_aniso_U_23
_atom_site_aniso_U_13
_atom_site_aniso_U_12
Nd 0.0469(2) 0.0558(2) 0.0504(2) -0.00130(17) 0.02601(17) -0.01883(17)
S1A 0.124(2) 0.0761(15) 0.132(2) 0.0159(15) 0.0611(18) 0.0141(15)
O1A 0.085(4) 0.055(3) 0.087(4) -0.006(3) 0.050(3) -0.020(3)
O2A 0.079(3) 0.076(3) 0.064(3) -0.012(3) 0.049(3) -0.038(3)
F1A 0.215(7) 0.126(4) 0.093(4) -0.047(4) 0.081(4) -0.051(4)
F2A 0.122(5) 0.188(6) 0.071(3) -0.012(4) 0.022(3) -0.039(5)
F3A 0.167(5) 0.130(4) 0.076(3) -0.023(3) 0.073(3) -0.061(4)
C1A 0.162(11) 0.074(7) 0.194(14) 0.008(8) 0.084(11) 0.034(7)
C2A 0.171(11) 0.070(7) 0.223(16) -0.032(9) 0.098(12) -0.005(7)
C3A 0.143(10) 0.089(8) 0.180(12) -0.017(8) 0.099(9) -0.001(7)
C4A 0.115(7) 0.063(5) 0.141(9) -0.025(6) 0.075(7) 0.001(5)
C5A 0.087(6) 0.091(6) 0.090(6) -0.016(5) 0.057(5) -0.019(5)
C6A 0.122(8) 0.081(6) 0.104(7) -0.039(5) 0.073(6) -0.038(5)
C7A 0.091(6) 0.088(6) 0.069(5) -0.026(5) 0.046(4) -0.045(5)
C8A 0.131(9) 0.108(7) 0.088(7) -0.046(6) 0.058(7) -0.061(7)
S1B 0.0796(13) 0.1288(19) 0.0576(11) 0.0080(12) 0.0340(10) -0.0038(13)
O1B 0.049(2) 0.061(3) 0.052(3) 0.002(2) 0.026(2) -0.012(2)
O2B 0.057(3) 0.060(3) 0.052(3) 0.002(2) 0.024(2) -0.016(2)
F1B 0.135(4) 0.099(4) 0.088(3) 0.034(3) 0.043(3) -0.022(3)
F2B 0.165(5) 0.128(4) 0.095(4) 0.041(3) 0.067(3) 0.070(4)
F3B 0.088(3) 0.101(3) 0.067(3) 0.012(3) 0.023(2) -0.007(3)
C1B 0.085(6) 0.140(9) 0.058(5) -0.019(5) 0.038(5) -0.017(6)
C2B 0.147(9) 0.120(8) 0.107(8) -0.024(7) 0.084(7) 0.007(7)
C3B 0.117(6) 0.097(6) 0.078(5) 0.005(5) 0.072(5) 0.025(5)
C4B 0.062(4) 0.080(5) 0.057(4) -0.007(4) 0.026(4) -0.015(4)
C5B 0.063(4) 0.061(4) 0.055(4) -0.005(3) 0.034(4) -0.010(4)
C6B 0.075(5) 0.070(5) 0.069(5) 0.009(4) 0.036(4) 0.017(4)
C7B 0.075(5) 0.061(4) 0.052(4) 0.008(3) 0.032(4) -0.003(4)
C8B 0.094(6) 0.080(6) 0.075(6) 0.000(5) 0.046(5) 0.004(5)
S1C 0.223(4) 0.185(3) 0.232(4) 0.068(3) 0.194(4) 0.066(3)
O1C 0.078(4) 0.080(3) 0.099(4) 0.015(3) 0.057(3) -0.007(3)
O2C 0.043(3) 0.067(3) 0.074(3) 0.010(2) 0.022(2) -0.014(2)
F1C 0.070(4) 0.209(7) 0.135(5) 0.004(4) 0.013(3) 0.018(4)
F2C 0.092(4) 0.184(6) 0.080(4) 0.007(4) 0.006(3) 0.003(4)
F3C 0.172(5) 0.132(5) 0.121(5) 0.037(4) -0.010(4) -0.024(4)
C1C 0.163(8) 0.153(8) 0.164(8) 0.000(7) 0.131(7) 0.011(6)
C2C 0.180(10) 0.186(10) 0.201(10) -0.013(8) 0.094(8) -0.002(8)
C3C 0.101(6) 0.144(7) 0.154(8) -0.027(6) 0.088(6) -0.002(5)
C4C 0.093(5) 0.078(5) 0.142(7) -0.007(5) 0.085(5) -0.006(4)
C5C 0.076(6) 0.049(4) 0.141(9) 0.003(5) 0.069(6) 0.004(4)
C6C 0.058(4) 0.074(5) 0.129(7) -0.007(5) 0.036(5) 0.003(4)
C7C 0.060(5) 0.054(4) 0.091(6) 0.002(4) 0.026(5) -0.008(4)
C8C 0.073(7) 0.077(7) 0.120(9) 0.022(6) -0.017(6) -0.002(5)
N1 0.039(3) 0.061(3) 0.049(3) 0.001(2) 0.024(2) -0.017(2)
N2 0.045(3) 0.063(3) 0.050(3) -0.004(3) 0.020(2) -0.023(3)
N3 0.046(3) 0.064(3) 0.050(3) 0.000(3) 0.018(3) -0.019(3)
N4 0.051(3) 0.064(3) 0.042(3) 0.001(3) 0.022(2) -0.021(3)
C1 0.051(4) 0.055(4) 0.049(3) -0.004(3) 0.028(3) -0.016(3)
C2 0.061(4) 0.065(4) 0.055(4) 0.004(3) 0.032(3) -0.021(4)
C3 0.059(4) 0.091(5) 0.052(4) -0.004(4) 0.025(3) -0.039(4)
C4 0.065(4) 0.079(5) 0.048(4) -0.004(3) 0.020(3) -0.038(4)
C5 0.053(4) 0.050(4) 0.048(3) -0.008(3) 0.031(3) -0.023(3)
C6 0.045(4) 0.086(5) 0.065(5) 0.020(4) 0.009(3) -0.020(4)
C7 0.048(4) 0.094(5) 0.052(4) 0.022(4) 0.008(3) -0.028(4)
C8 0.069(5) 0.065(4) 0.045(4) 0.006(3) 0.021(3) -0.030(4)

loop_
_atom_type_symbol
_atom_type_description
_atom_type_scat_dispersion_real
_atom_type_scat_dispersion_imag
_atom_type_scat_source
C C 0.0033 0.0016 'International Tables Vol C Tables 4.2.6.8 and 6.1.1.4'
H H 0.0000 0.0000 'International Tables Vol C Tables 4.2.6.8 and 6.1.1.4'
N N 0.0061 0.0033 'International Tables Vol C Tables 4.2.6.8 and 6.1.1.4'
O O 0.0106 0.0060 'International Tables Vol C Tables 4.2.6.8 and 6.1.1.4'
F F 0.0171 0.0103 'International Tables Vol C Tables 4.2.6.8 and 6.1.1.4'
S S 0.1246 0.1234 'International Tables Vol C Tables 4.2.6.8 and 6.1.1.4'
Nd Nd -0.1943 3.0179 'International Tables Vol C Tables 4.2.6.8 and 6.1.1.4'

loop_
_geom_angle_atom_site_label_1
_geom_angle_atom_site_label_2
_geom_angle_atom_site_label_3
_geom_angle
_geom_angle_site_symmetry_1
_geom_angle_site_symmetry_3
_geom_angle_publ_flag
O2A Nd O1B 139.80(16) . . ?
O2A Nd O1C 73.68(17) . . ?
O1B Nd O1C 143.20(16) . . ?
O2A Nd O2B 77.08(16) . . ?
O1B Nd O2B 68.96(14) . . ?
O1C Nd O2B 121.25(15) . . ?
O2A Nd O2C 134.29(17) . . ?
O1B Nd O2C 84.84(15) . . ?
O1C Nd O2C 68.61(16) . . ?
O2B Nd O2C 145.66(15) . . ?
O2A Nd O1A 71.14(17) . . ?
O1B Nd O1A 124.74(14) . . ?
O1C Nd O1A 72.83(16) . . ?
O2B Nd O1A 139.53(15) . . ?
O2C Nd O1A 73.75(16) . . ?
O2A Nd N4 70.81(14) . 7_566 ?
O1B Nd N4 76.91(14) . 7_566 ?
O1C Nd N4 139.63(17) . 7_566 ?
O2B Nd N4 68.17(14) . 7_566 ?
O2C Nd N4 128.27(14) . 7_566 ?
O1A Nd N4 78.01(16) . 7_566 ?
O2A Nd N1 129.22(13) . . ?
O1B Nd N1 68.64(13) . . ?
O1C Nd N1 77.09(16) . . ?
O2B Nd N1 84.06(14) . . ?
O2C Nd N1 65.40(14) . . ?
O1A Nd N1 135.79(15) . . ?
N4 Nd N1 141.79(15) 7_566 . ?
O2A Nd N3 115.49(14) . . ?
O1B Nd N3 62.75(15) . . ?
O1C Nd N3 125.21(16) . . ?
O2B Nd N3 113.24(15) . . ?
O2C Nd N3 70.11(14) . . ?
O1A Nd N3 62.11(15) . . ?
N4 Nd N3 58.43(14) 7_566 . ?
N1 Nd N3 115.29(14) . . ?
O2A Nd N2 71.79(14) . 5_676 ?
O1B Nd N2 108.60(14) . 5_676 ?
O1C Nd N2 60.41(15) . 5_676 ?
O2B Nd N2 62.43(14) . 5_676 ?
O2C Nd N2 108.80(14) . 5_676 ?
O1A Nd N2 126.38(15) . 5_676 ?
N4 Nd N2 122.85(14) 7_566 5_676 ?
N1 Nd N2 57.72(14) . 5_676 ?
N3 Nd N2 171.23(15) . 5_676 ?
C1A S1A C4A 93.4(6) . . ?
C5A O1A Nd 137.0(5) . . ?
C7A O2A Nd 132.5(5) . . ?
C2A C1A S1A 109.4(10) . . ?
C1A C2A C3A 116.0(11) . . ?
C4A C3A C2A 106.5(11) . . ?
C3A C4A C5A 126.8(10) . . ?
C3A C4A S1A 114.5(8) . . ?
C5A C4A S1A 118.8(6) . . ?
O1A C5A C6A 124.5(7) . . ?
O1A C5A C4A 114.6(7) . . ?
C6A C5A C4A 120.9(8) . . ?
C7A C6A C5A 123.1(7) . . ?
O2A C7A C6A 130.4(7) . . ?
O2A C7A C8A 110.0(8) . . ?
C6A C7A C8A 119.5(8) . . ?
F3A C8A F2A 106.4(10) . . ?
F3A C8A F1A 106.3(8) . . ?
F2A C8A F1A 106.7(8) . . ?
F3A C8A C7A 112.5(7) . . ?
F2A C8A C7A 112.2(8) . . ?
F1A C8A C7A 112.3(9) . . ?
C1B S1B C4B 91.2(4) . . ?
C5B O1B Nd 138.5(4) . . ?
C7B O2B Nd 135.3(4) . . ?
C2B C1B S1B 113.0(7) . . ?
C1B C2B C3B 114.4(8) . . ?
C4B C3B C2B 107.3(8) . . ?
C3B C4B C5B 129.7(7) . . ?
C3B C4B S1B 114.0(5) . . ?
C5B C4B S1B 116.3(6) . . ?
O1B C5B C6B 124.1(6) . . ?
O1B C5B C4B 116.7(6) . . ?
C6B C5B C4B 119.2(7) . . ?
C7B C6B C5B 122.3(7) . . ?
O2B C7B C6B 129.6(7) . . ?
O2B C7B C8B 112.3(6) . . ?
C6B C7B C8B 118.1(7) . . ?
F2B C8B F3B 107.9(7) . . ?
F2B C8B F1B 107.0(7) . . ?
F3B C8B F1B 104.1(6) . . ?
F2B C8B C7B 114.9(7) . . ?
F3B C8B C7B 112.2(7) . . ?
F1B C8B C7B 110.2(7) . . ?
C4C S1C C1C 91.9(6) . . ?
C5C O1C Nd 138.1(6) . . ?
C7C O2C Nd 135.0(5) . . ?
C2C C1C S1C 107.6(11) . . ?
C1C C2C C3C 122.0(16) . . ?
C2C C3C C4C 107.7(13) . . ?
C5C C4C C3C 129.1(10) . . ?
C5C C4C S1C 120.4(8) . . ?
C3C C4C S1C 110.5(7) . . ?
O1C C5C C6C 124.0(8) . . ?
O1C C5C C4C 114.9(9) . . ?
C6C C5C C4C 121.1(9) . . ?
C7C C6C C5C 123.1(8) . . ?
O2C C7C C6C 128.7(8) . . ?
O2C C7C C8C 113.4(8) . . ?
C6C C7C C8C 117.9(9) . . ?
F1C C8C F2C 106.3(9) . . ?
F1C C8C F3C 104.1(8) . . ?
F2C C8C F3C 99.3(11) . . ?
F1C C8C C7C 119.7(11) . . ?
F2C C8C C7C 115.9(8) . . ?
F3C C8C C7C 109.0(8) . . ?
C1 N1 C2 116.6(5) . . ?
C1 N1 Nd 123.0(4) . . ?
C2 N1 Nd 118.5(4) . . ?
C4 N2 C1 116.1(5) . . ?
C4 N2 Nd 120.7(4) . 5_676 ?
C1 N2 Nd 121.7(4) . 5_676 ?
C5 N3 C6 114.9(5) . . ?
C5 N3 Nd 121.9(4) . . ?
C6 N3 Nd 123.1(4) . . ?
C8 N4 C5 115.9(5) . . ?
C8 N4 Nd 118.3(4) . 7_566 ?
C5 N4 Nd 125.6(4) . 7_566 ?
N1 C1 N2 126.3(5) . . ?
N1 C1 C1 117.4(6) . 5_676 ?
N2 C1 C1 116.3(6) . 5_676 ?
N1 C2 C3 122.0(5) . . ?
C2 C3 C4 117.6(6) . . ?
N2 C4 C3 121.3(6) . . ?
N3 C5 N4 126.2(5) . . ?
N3 C5 C5 117.7(6) . 7_566 ?
N4 C5 C5 116.1(6) . 7_566 ?
N3 C6 C7 124.4(6) . . ?
C6 C7 C8 116.6(6) . . ?
N4 C8 C7 121.9(6) . . ?

loop_
_geom_bond_atom_site_label_1
_geom_bond_atom_site_label_2
_geom_bond_distance
_geom_bond_site_symmetry_2
_geom_bond_publ_flag
Nd O2A 2.395(4) . ?
Nd O1B 2.439(4) . ?
Nd O1C 2.446(5) . ?
Nd O2B 2.451(5) . ?
Nd O2C 2.454(4) . ?
Nd O1A 2.453(5) . ?
Nd N4 2.703(5) 7_566 ?
Nd N1 2.769(5) . ?
Nd N3 2.803(5) . ?
Nd N2 2.808(5) 5_676 ?
S1A C1A 1.682(10) . ?
S1A C4A 1.689(10) . ?
O1A C5A 1.232(9) . ?
O2A C7A 1.299(9) . ?
F1A C8A 1.379(10) . ?
F2A C8A 1.328(12) . ?
F3A C8A 1.324(9) . ?
C1A C2A 1.368(16) . ?
C2A C3A 1.460(16) . ?
C3A C4A 1.378(12) . ?
C4A C5A 1.523(8) . ?
C5A C6A 1.409(11) . ?
C6A C7A 1.344(11) . ?
C7A C8A 1.524(12) . ?
S1B C1B 1.676(8) . ?
S1B C4B 1.705(7) . ?
O1B C5B 1.267(7) . ?
O2B C7B 1.245(8) . ?
F1B C8B 1.348(9) . ?
F2B C8B 1.308(8) . ?
F3B C8B 1.320(9) . ?
C1B C2B 1.352(12) . ?
C2B C3B 1.437(11) . ?
C3B C4B 1.403(10) . ?
C4B C5B 1.498(9) . ?
C5B C6B 1.402(9) . ?
C6B C7B 1.359(9) . ?
C7B C8B 1.547(10) . ?
S1C C4C 1.660(11) . ?
S1C C1C 1.745(11) . ?
O1C C5C 1.254(10) . ?
O2C C7C 1.251(8) . ?
F1C C8C 1.274(10) . ?
F2C C8C 1.300(12) . ?
F3C C8C 1.393(10) . ?
C1C C2C 1.269(18) . ?
C2C C3C 1.317(17) . ?
C3C C4C 1.448(13) . ?
C4C C5C 1.447(11) . ?
C5C C6C 1.396(12) . ?
C6C C7C 1.345(11) . ?
C7C C8C 1.484(12) . ?
N1 C1 1.323(7) . ?
N1 C2 1.345(7) . ?
N2 C4 1.337(7) . ?
N2 C1 1.338(7) . ?
N2 Nd 2.808(5) 5_676 ?
N3 C5 1.324(7) . ?
N3 C6 1.331(8) . ?
N4 C8 1.341(7) . ?
N4 C5 1.347(7) . ?
N4 Nd 2.703(5) 7_566 ?
C1 C1 1.491(11) 5_676 ?
C2 C3 1.352(8) . ?
C3 C4 1.400(8) . ?
C5 C5 1.482(12) 7_566 ?
C6 C7 1.352(9) . ?
C7 C8 1.371(9) . ?
